data_7064038
loop_
_publ_author_name
'Moskalik, Mikhail Yu.'
'Myasnikova, Valentina S.'
'Astakhova, Vera V.'
'Borodina, Tatyana N.'
'Zinchenko, Sergey V.'
'Shainyan, Bagrat A.'

_publ_section_title
;
 Chemo-, regio-, and stereoselective heterocyclization of sulfonamides and
 d-limonene with solvent interception
;
_journal_issue 41
_journal_name_full 'New Journal of Chemistry'
_journal_page_first 18097
_journal_page_last 18102
_journal_paper_doi 10.1039/D5NJ02510A
_journal_volume 49
_journal_year 2025
_chemical_formula_moiety 'C13 H21 F3 N2 O3 S'
_chemical_formula_sum 'C13 H21 F3 N2 O3 S'
_chemical_formula_weight 342.38
_chemical_melting_point 438.15
_chemical_name_systematic N-((1S,2R,4R)-1-methyl-4-(prop-1-en-2-yl)-2-((trifluoromethyl)sulfonamido)cyclohexyl)acetamide
_space_group_crystal_system trigonal
_space_group_IT_number 145
_space_group_name_Hall 'P 32'
_space_group_name_H-M_alt 'P 32'
_atom_sites_solution_hydrogens mixed
_atom_sites_solution_primary direct
_audit_creation_date 2024-09-05
_audit_creation_method
;
Olex2 1.2
(compiled 2018.05.29 svn.r3508 for OlexSys, GUI svn.r5506)
;
_audit_update_record
;
2024-09-05 deposited with the CCDC.	2025-09-18 downloaded from the CCDC.
;
_cell_angle_alpha 90
_cell_angle_beta 90
_cell_angle_gamma 120
_cell_formula_units_Z 3
_cell_length_a 10.8486(8)
_cell_length_b 10.8486(8)
_cell_length_c 12.6716(12)
_cell_measurement_reflns_used 9984
_cell_measurement_temperature 293.15
_cell_measurement_theta_max 25.40
_cell_measurement_theta_min 2.17
_cell_volume 1291.54(18)
_computing_cell_refinement 'SAINT V8.32B (BRUKER, 2016)'
_computing_data_collection 'Bruker APEX3'
_computing_data_reduction 'SAINT V8.32B (BRUKER, 2016)'
_computing_molecular_graphics 'Olex2 (Dolomanov et al., 2009)'
_computing_publication_material 'Olex2 (Dolomanov et al., 2009)'
_computing_structure_refinement 'XL (Sheldrick, 2008)'
_computing_structure_solution 'ShelXS (Sheldrick, 2008)'
_diffrn_ambient_temperature 293.15
_diffrn_measured_fraction_theta_full 0.998
_diffrn_measured_fraction_theta_max 0.999
_diffrn_measurement_device_type 'Bruker D8 VENTURE PHOTON 100 CMOS'
_diffrn_measurement_method '\f and \w scans'
_diffrn_radiation_type MoK\a
_diffrn_radiation_wavelength 0.71073
_diffrn_reflns_av_R_equivalents 0.0662
_diffrn_reflns_av_unetI/netI 0.0357
_diffrn_reflns_Laue_measured_fraction_full 0.998
_diffrn_reflns_Laue_measured_fraction_max 0.999
_diffrn_reflns_limit_h_max 13
_diffrn_reflns_limit_h_min -13
_diffrn_reflns_limit_k_max 13
_diffrn_reflns_limit_k_min -13
_diffrn_reflns_limit_l_max 15
_diffrn_reflns_limit_l_min -14
_diffrn_reflns_number 24788
_diffrn_reflns_point_group_measured_fraction_full 0.966
_diffrn_reflns_point_group_measured_fraction_max 0.955
_diffrn_reflns_theta_full 25.242
_diffrn_reflns_theta_max 26.125
_diffrn_reflns_theta_min 2.168
_diffrn_standards_number 0
_exptl_absorpt_coefficient_mu 0.229
_exptl_absorpt_correction_T_max 0.7455
_exptl_absorpt_correction_T_min 0.5209
_exptl_absorpt_correction_type multi-scan
_exptl_absorpt_process_details
;
SADABS-2016/2 (Bruker,2016/2) was used for absorption correction.
wR2(int) was 0.1915 before and 0.1061 after correction.
The Ratio of minimum to maximum transmission is 0.6987.
The \l/2 correction factor is Not present.
;
_exptl_crystal_colour 'clear light colourless'
_exptl_crystal_colour_lustre clear
_exptl_crystal_colour_modifier light
_exptl_crystal_colour_primary colourless
_exptl_crystal_density_diffrn 1.321
_exptl_crystal_description needle
_exptl_crystal_F_000 540
_exptl_crystal_recrystallization_method 'Re-crystallisation from solvent: diethyl ether'
_exptl_crystal_size_max 0.82
_exptl_crystal_size_mid 0.36
_exptl_crystal_size_min 0.34
_refine_diff_density_max 0.226
_refine_diff_density_min -0.308
_refine_diff_density_rms 0.065
_refine_ls_abs_structure_details
;
 Flack x determined using 1158 quotients [(I+)-(I-)]/[(I+)+(I-)]
 (Parsons and Flack (2004), Acta Cryst. A60, s61).
;
_refine_ls_abs_structure_Flack 0.02(4)
_refine_ls_extinction_method none
_refine_ls_goodness_of_fit_ref 1.067
_refine_ls_hydrogen_treatment mixed
_refine_ls_matrix_type full
_refine_ls_number_parameters 210
_refine_ls_number_reflns 3283
_refine_ls_number_restraints 1
_refine_ls_restrained_S_all 1.067
_refine_ls_R_factor_all 0.0568
_refine_ls_R_factor_gt 0.0433
_refine_ls_shift/su_max 0.000
_refine_ls_shift/su_mean 0.000
_refine_ls_structure_factor_coef Fsqd
_refine_ls_weighting_details 'w=1/[\s^2^(Fo^2^)+(0.0578P)^2^+0.1926P] where P=(Fo^2^+2Fc^2^)/3'
_refine_ls_weighting_scheme calc
_refine_ls_wR_factor_gt 0.1036
_refine_ls_wR_factor_ref 0.1113
_reflns_Friedel_coverage 0.913
_reflns_Friedel_fraction_full 0.935
_reflns_Friedel_fraction_max 0.912
_reflns_number_gt 2736
_reflns_number_total 3283
_reflns_threshold_expression 'I > 2\s(I)'
_cod_data_source_file d5nj02510a2.cif
_cod_data_source_block 4
_cod_depositor_comments 'Adding full bibliography for 7064036--7064040.cif.'
_cod_original_cell_volume 1291.5(2)
_cod_database_code 7064038
_shelxl_version_number 2013-3
_shelx_space_group_comment
;
The symmetry employed for this shelxl refinement is uniquely defined
by the following loop, which should always be used as a source of
symmetry information in preference to the above space-group names.
They are only intended as comments.
;
_shelx_estimated_absorpt_t_max 0.926
_shelx_estimated_absorpt_t_min 0.834
_olex2_refinement_description
;
1. Fixed Uiso
 At 1.2 times of:
  All C(H) groups, All C(H,H) groups
 At 1.5 times of:
  All C(H,H,H) groups
2.a Ternary CH refined with riding coordinates:
 C3(H3), C1(H1A)
2.b Secondary CH2 refined with riding coordinates:
 C2(H2A,H2B), C4(H4A,H4B), C5(H5A,H5B)
2.c X=CH2 refined with riding coordinates:
 C9(H9A,H9B)
2.d Idealised Me refined as rotating group:
 C12(H12A,H12B,H12C), C8(H8A,H8B,H8C), C10(H10A,H10B,H10C)
;
_olex2_submission_special_instructions 'No special instructions were received'

loop_
_space_group_symop_operation_xyz
'x, y, z'
'-y, x-y, z+2/3'
'-x+y, -x, z+1/3'

loop_
_atom_site_label
_atom_site_type_symbol
_atom_site_fract_x
_atom_site_fract_y
_atom_site_fract_z
_atom_site_U_iso_or_equiv
_atom_site_adp_type
_atom_site_occupancy
_atom_site_site_symmetry_order
_atom_site_calc_flag
_atom_site_refinement_flags_posn
_atom_site_refinement_flags_adp
_atom_site_refinement_flags_occupancy
_atom_site_disorder_assembly
_atom_site_disorder_group
S1 S 0.47104(10) 0.30739(11) 0.63945(8) 0.0607(3) Uani 1 1 d . . . . .
F1 F 0.3671(6) 0.0346(4) 0.6592(4) 0.1394(17) Uani 1 1 d . . . . .
F2 F 0.3993(5) 0.1081(4) 0.4989(3) 0.1194(13) Uani 1 1 d . . . . .
F3 F 0.2273(4) 0.0938(5) 0.5842(4) 0.1335(15) Uani 1 1 d . . . . .
O3 O 0.6085(4) 0.3247(4) 0.6389(3) 0.0926(12) Uani 1 1 d . . . . .
O2 O 0.4041(4) 0.3130(4) 0.7337(3) 0.0888(11) Uani 1 1 d . . . . .
O1 O 0.3059(4) 0.5315(3) 0.5381(2) 0.0692(8) Uani 1 1 d . . . . .
N1 N 0.4270(3) 0.5923(4) 0.3845(3) 0.0487(7) Uani 1 1 d . . . . .
N2 N 0.4587(4) 0.4042(4) 0.5546(3) 0.0562(9) Uani 1 1 d . . . . .
C9 C 1.0356(6) 0.7745(10) 0.3531(7) 0.131(3) Uani 1 1 d . . . . .
H9A H 1.1233 0.8575 0.3593 0.158 Uiso 1 1 calc R . . . .
H9B H 1.0299 0.6938 0.3227 0.158 Uiso 1 1 calc R . . . .
C7 C 0.9165(5) 0.7713(6) 0.3881(4) 0.0763(13) Uani 1 1 d . . . . .
C3 C 0.7745(4) 0.6365(4) 0.3764(3) 0.0572(9) Uani 1 1 d . . . . .
H3 H 0.7940 0.5591 0.3621 0.069 Uiso 1 1 calc R . . . .
C2 C 0.6820(4) 0.5956(4) 0.4751(3) 0.0526(9) Uani 1 1 d . . . . .
H2A H 0.6628 0.6713 0.4931 0.063 Uiso 1 1 calc R . . . .
H2B H 0.7322 0.5831 0.5337 0.063 Uiso 1 1 calc R . . . .
C1 C 0.5419(4) 0.4578(4) 0.4565(3) 0.0467(8) Uani 1 1 d . . . . .
H1A H 0.5663 0.3863 0.4337 0.056 Uiso 1 1 calc R . . . .
C6 C 0.4543(4) 0.4723(4) 0.3673(3) 0.0461(8) Uani 1 1 d . . . . .
C11 C 0.3561(4) 0.6114(5) 0.4601(3) 0.0562(10) Uani 1 1 d . . . . .
C12 C 0.3423(7) 0.7423(6) 0.4516(5) 0.0862(15) Uani 1 1 d . . . . .
H12A H 0.2440 0.7160 0.4585 0.129 Uiso 1 1 calc GR . . . .
H12B H 0.3773 0.7864 0.3841 0.129 Uiso 1 1 calc GR . . . .
H12C H 0.3967 0.8079 0.5066 0.129 Uiso 1 1 calc GR . . . .
C13 C 0.3601(6) 0.1261(6) 0.5926(5) 0.0840(15) Uani 1 1 d . . . . .
C4 C 0.6922(4) 0.6463(5) 0.2809(3) 0.0582(9) Uani 1 1 d . . . . .
H4A H 0.6784 0.7274 0.2899 0.070 Uiso 1 1 calc R . . . .
H4B H 0.7483 0.6618 0.2175 0.070 Uiso 1 1 calc R . . . .
C5 C 0.5480(4) 0.5123(5) 0.2674(3) 0.0559(9) Uani 1 1 d . . . . .
H5A H 0.5626 0.4337 0.2490 0.067 Uiso 1 1 calc R . . . .
H5B H 0.4980 0.5262 0.2094 0.067 Uiso 1 1 calc R . . . .
C8 C 0.9215(8) 0.8957(7) 0.4360(8) 0.126(3) Uani 1 1 d . . . . .
H8A H 1.0175 0.9740 0.4345 0.190 Uiso 1 1 calc GR . . . .
H8B H 0.8894 0.8746 0.5078 0.190 Uiso 1 1 calc GR . . . .
H8C H 0.8609 0.9205 0.3974 0.190 Uiso 1 1 calc GR . . . .
C10 C 0.3139(5) 0.3342(5) 0.3497(4) 0.0620(10) Uani 1 1 d . . . . .
H10A H 0.2519 0.3173 0.4087 0.093 Uiso 1 1 calc GR . . . .
H10B H 0.3320 0.2565 0.3429 0.093 Uiso 1 1 calc GR . . . .
H10C H 0.2696 0.3421 0.2865 0.093 Uiso 1 1 calc GR . . . .
H2 H 0.413(4) 0.424(4) 0.564(3) 0.027(10) Uiso 1 1 d . . . . .
H1 H 0.447(5) 0.654(5) 0.331(4) 0.059(12) Uiso 1 1 d . . . . .

loop_
_atom_site_aniso_label
_atom_site_aniso_U_11
_atom_site_aniso_U_22
_atom_site_aniso_U_33
_atom_site_aniso_U_23
_atom_site_aniso_U_13
_atom_site_aniso_U_12
S1 0.0557(6) 0.0636(6) 0.0558(6) 0.0143(5) -0.0053(5) 0.0247(5)
F1 0.192(4) 0.075(2) 0.134(3) 0.037(2) -0.004(3) 0.054(3)
F2 0.168(4) 0.081(2) 0.106(3) -0.0045(18) 0.017(2) 0.060(2)
F3 0.072(2) 0.116(3) 0.158(4) -0.015(3) -0.009(2) 0.0067(19)
O3 0.0598(19) 0.096(2) 0.119(3) 0.039(2) -0.0123(18) 0.0368(18)
O2 0.109(3) 0.091(3) 0.0539(19) 0.0163(16) 0.0114(18) 0.040(2)
O1 0.085(2) 0.082(2) 0.0631(18) 0.0200(15) 0.0292(15) 0.0583(18)
N1 0.0524(17) 0.0552(18) 0.0470(17) 0.0056(14) 0.0055(13) 0.0332(15)
N2 0.059(2) 0.071(2) 0.053(2) 0.0085(15) 0.0054(16) 0.044(2)
C9 0.055(3) 0.150(7) 0.168(8) 0.044(6) 0.017(4) 0.036(4)
C7 0.060(3) 0.084(3) 0.073(3) 0.022(2) -0.003(2) 0.028(2)
C3 0.051(2) 0.065(2) 0.060(2) 0.0053(18) 0.0009(17) 0.0322(19)
C2 0.052(2) 0.056(2) 0.049(2) 0.0018(16) -0.0079(15) 0.0265(18)
C1 0.0481(19) 0.052(2) 0.0458(19) 0.0015(15) -0.0005(15) 0.0295(17)
C6 0.052(2) 0.053(2) 0.0409(18) -0.0040(15) -0.0037(15) 0.0314(17)
C11 0.057(2) 0.065(2) 0.059(2) 0.0086(19) 0.0088(18) 0.040(2)
C12 0.106(4) 0.084(3) 0.101(4) 0.022(3) 0.036(3) 0.071(3)
C13 0.089(4) 0.063(3) 0.086(4) 0.013(3) 0.005(3) 0.027(3)
C4 0.058(2) 0.073(3) 0.049(2) 0.0038(18) 0.0072(17) 0.036(2)
C5 0.064(2) 0.072(2) 0.041(2) -0.0051(17) -0.0027(16) 0.041(2)
C8 0.089(4) 0.078(4) 0.173(8) -0.010(4) -0.020(5) 0.012(3)
C10 0.057(2) 0.062(2) 0.062(2) -0.007(2) -0.0106(18) 0.026(2)

loop_
_atom_type_symbol
_atom_type_description
_atom_type_scat_dispersion_real
_atom_type_scat_dispersion_imag
_atom_type_scat_source
C C 0.0033 0.0016 'International Tables Vol C Tables 4.2.6.8 and 6.1.1.4'
H H 0.0000 0.0000 'International Tables Vol C Tables 4.2.6.8 and 6.1.1.4'
F F 0.0171 0.0103 'International Tables Vol C Tables 4.2.6.8 and 6.1.1.4'
N N 0.0061 0.0033 'International Tables Vol C Tables 4.2.6.8 and 6.1.1.4'
O O 0.0106 0.0060 'International Tables Vol C Tables 4.2.6.8 and 6.1.1.4'
S S 0.1246 0.1234 'International Tables Vol C Tables 4.2.6.8 and 6.1.1.4'

loop_
_geom_angle_atom_site_label_1
_geom_angle_atom_site_label_2
_geom_angle_atom_site_label_3
_geom_angle
_geom_angle_site_symmetry_1
_geom_angle_site_symmetry_3
_geom_angle_publ_flag
O3 S1 O2 122.1(3) . . ?
O3 S1 N2 110.5(2) . . ?
O3 S1 C13 103.1(3) . . ?
O2 S1 N2 109.6(2) . . ?
O2 S1 C13 104.2(3) . . ?
N2 S1 C13 105.7(2) . . ?
C6 N1 H1 117(3) . . ?
C11 N1 C6 129.5(3) . . ?
C11 N1 H1 112(3) . . ?
S1 N2 H2 116(3) . . ?
C1 N2 S1 127.4(3) . . ?
C1 N2 H2 116(3) . . ?
H9A C9 H9B 120.0 . . ?
C7 C9 H9A 120.0 . . ?
C7 C9 H9B 120.0 . . ?
C9 C7 C3 119.5(6) . . ?
C9 C7 C8 121.4(6) . . ?
C8 C7 C3 119.1(5) . . ?
C7 C3 H3 107.2 . . ?
C7 C3 C2 113.9(4) . . ?
C7 C3 C4 110.9(3) . . ?
C2 C3 H3 107.2 . . ?
C2 C3 C4 110.2(3) . . ?
C4 C3 H3 107.2 . . ?
C3 C2 H2A 109.6 . . ?
C3 C2 H2B 109.6 . . ?
C3 C2 C1 110.3(3) . . ?
H2A C2 H2B 108.1 . . ?
C1 C2 H2A 109.6 . . ?
C1 C2 H2B 109.6 . . ?
N2 C1 C2 111.7(3) . . ?
N2 C1 H1A 106.9 . . ?
N2 C1 C6 111.9(3) . . ?
C2 C1 H1A 106.9 . . ?
C2 C1 C6 112.2(3) . . ?
C6 C1 H1A 106.9 . . ?
N1 C6 C1 112.7(3) . . ?
N1 C6 C5 105.4(3) . . ?
N1 C6 C10 110.0(3) . . ?
C1 C6 C5 106.1(3) . . ?
C10 C6 C1 111.9(3) . . ?
C10 C6 C5 110.5(3) . . ?
O1 C11 N1 123.9(4) . . ?
O1 C11 C12 119.9(4) . . ?
N1 C11 C12 116.2(4) . . ?
C11 C12 H12A 109.5 . . ?
C11 C12 H12B 109.5 . . ?
C11 C12 H12C 109.5 . . ?
H12A C12 H12B 109.5 . . ?
H12A C12 H12C 109.5 . . ?
H12B C12 H12C 109.5 . . ?
F1 C13 S1 110.2(4) . . ?
F2 C13 S1 111.7(4) . . ?
F2 C13 F1 108.6(5) . . ?
F3 C13 S1 111.2(4) . . ?
F3 C13 F1 108.5(5) . . ?
F3 C13 F2 106.5(5) . . ?
C3 C4 H4A 109.2 . . ?
C3 C4 H4B 109.2 . . ?
H4A C4 H4B 107.9 . . ?
C5 C4 C3 112.2(3) . . ?
C5 C4 H4A 109.2 . . ?
C5 C4 H4B 109.2 . . ?
C6 C5 H5A 108.9 . . ?
C6 C5 H5B 108.9 . . ?
C4 C5 C6 113.2(3) . . ?
C4 C5 H5A 108.9 . . ?
C4 C5 H5B 108.9 . . ?
H5A C5 H5B 107.7 . . ?
C7 C8 H8A 109.5 . . ?
C7 C8 H8B 109.5 . . ?
C7 C8 H8C 109.5 . . ?
H8A C8 H8B 109.5 . . ?
H8A C8 H8C 109.5 . . ?
H8B C8 H8C 109.5 . . ?
C6 C10 H10A 109.5 . . ?
C6 C10 H10B 109.5 . . ?
C6 C10 H10C 109.5 . . ?
H10A C10 H10B 109.5 . . ?
H10A C10 H10C 109.5 . . ?
H10B C10 H10C 109.5 . . ?

loop_
_geom_bond_atom_site_label_1
_geom_bond_atom_site_label_2
_geom_bond_distance
_geom_bond_site_symmetry_2
_geom_bond_publ_flag
S1 O3 1.407(4) . ?
S1 O2 1.415(4) . ?
S1 N2 1.555(4) . ?
S1 C13 1.817(6) . ?
F1 C13 1.333(7) . ?
F2 C13 1.308(7) . ?
F3 C13 1.306(7) . ?
O1 C11 1.246(5) . ?
N1 C6 1.488(5) . ?
N1 C11 1.309(5) . ?
N1 H1 0.90(5) . ?
N2 C1 1.474(5) . ?
N2 H2 0.64(4) . ?
C9 H9A 0.9300 . ?
C9 H9B 0.9300 . ?
C9 C7 1.350(9) . ?
C7 C3 1.510(6) . ?
C7 C8 1.456(10) . ?
C3 H3 0.9800 . ?
C3 C2 1.524(6) . ?
C3 C4 1.538(6) . ?
C2 H2A 0.9700 . ?
C2 H2B 0.9700 . ?
C2 C1 1.526(5) . ?
C1 H1A 0.9800 . ?
C1 C6 1.535(5) . ?
C6 C5 1.544(5) . ?
C6 C10 1.527(6) . ?
C11 C12 1.504(6) . ?
C12 H12A 0.9600 . ?
C12 H12B 0.9600 . ?
C12 H12C 0.9600 . ?
C4 H4A 0.9700 . ?
C4 H4B 0.9700 . ?
C4 C5 1.522(6) . ?
C5 H5A 0.9700 . ?
C5 H5B 0.9700 . ?
C8 H8A 0.9600 . ?
C8 H8B 0.9600 . ?
C8 H8C 0.9600 . ?
C10 H10A 0.9600 . ?
C10 H10B 0.9600 . ?
C10 H10C 0.9600 . ?

loop_
_geom_torsion_atom_site_label_1
_geom_torsion_atom_site_label_2
_geom_torsion_atom_site_label_3
_geom_torsion_atom_site_label_4
_geom_torsion
_geom_torsion_site_symmetry_1
_geom_torsion_site_symmetry_2
_geom_torsion_site_symmetry_3
_geom_torsion_site_symmetry_4
_geom_torsion_publ_flag
S1 N2 C1 C2 -86.2(4) . . . . ?
S1 N2 C1 C6 147.1(3) . . . . ?
O3 S1 N2 C1 26.1(5) . . . . ?
O3 S1 C13 F1 62.1(5) . . . . ?
O3 S1 C13 F2 -58.7(5) . . . . ?
O3 S1 C13 F3 -177.5(4) . . . . ?
O2 S1 N2 C1 163.4(4) . . . . ?
O2 S1 C13 F1 -66.3(5) . . . . ?
O2 S1 C13 F2 172.9(4) . . . . ?
O2 S1 C13 F3 54.1(5) . . . . ?
N1 C6 C5 C4 63.3(4) . . . . ?
N2 S1 C13 F1 178.2(4) . . . . ?
N2 S1 C13 F2 57.3(5) . . . . ?
N2 S1 C13 F3 -61.4(5) . . . . ?
N2 C1 C6 N1 71.4(4) . . . . ?
N2 C1 C6 C5 -173.7(3) . . . . ?
N2 C1 C6 C10 -53.2(4) . . . . ?
C9 C7 C3 C2 134.7(5) . . . . ?
C9 C7 C3 C4 -100.3(6) . . . . ?
C7 C3 C2 C1 -179.4(3) . . . . ?
C7 C3 C4 C5 -179.6(4) . . . . ?
C3 C2 C1 N2 171.9(3) . . . . ?
C3 C2 C1 C6 -61.5(4) . . . . ?
C3 C4 C5 C6 54.9(4) . . . . ?
C2 C3 C4 C5 -52.5(5) . . . . ?
C2 C1 C6 N1 -55.0(4) . . . . ?
C2 C1 C6 C5 59.8(4) . . . . ?
C2 C1 C6 C10 -179.7(3) . . . . ?
C1 C6 C5 C4 -56.4(4) . . . . ?
C6 N1 C11 O1 5.5(7) . . . . ?
C6 N1 C11 C12 -177.1(4) . . . . ?
C11 N1 C6 C1 -62.9(5) . . . . ?
C11 N1 C6 C5 -178.2(4) . . . . ?
C11 N1 C6 C10 62.8(5) . . . . ?
C13 S1 N2 C1 -84.8(4) . . . . ?
C4 C3 C2 C1 55.2(4) . . . . ?
C8 C7 C3 C2 -46.0(7) . . . . ?
C8 C7 C3 C4 79.0(6) . . . . ?
C10 C6 C5 C4 -177.9(3) . . . . ?
